data_7230720
loop_
_publ_author_name
'Cao, Jia-Peng'
'Shen, Feng-Cui'
'Luo, Xi-Ming'
'Cui, Chen-Hui'
'Lan, Ya-Qian'
'Xu, Yan'

_publ_section_title
;
 Proton conductivity resulting from different triazole-based ligands in
 two new bifunctional decavanadates
;
_journal_issue 33
_journal_name_full 'RSC Advances'
_journal_page_first 18560
_journal_paper_doi 10.1039/C8RA02694G
_journal_volume 8
_journal_year 2018
_chemical_formula_sum 'C16 H48 N24 O40 V10 Zn3'
_chemical_formula_weight 1922.29
_space_group_crystal_system triclinic
_space_group_IT_number 2
_space_group_name_Hall '-P 1'
_space_group_name_H-M_alt 'P -1'
_symmetry_space_group_name_Hall '-P 1'
_symmetry_space_group_name_H-M 'P -1'
_atom_sites_solution_hydrogens mixed
_audit_creation_method SHELXL-2014/7
_audit_update_record
;
2018-04-27 deposited with the CCDC.
2018-05-01 downloaded from the CCDC.
;
_cell_angle_alpha 117.801(12)
_cell_angle_beta 94.002(15)
_cell_angle_gamma 103.534(13)
_cell_formula_units_Z 1
_cell_length_a 10.775(13)
_cell_length_b 12.464(15)
_cell_length_c 13.191(16)
_cell_measurement_reflns_used 3662
_cell_measurement_temperature 296(2)
_cell_measurement_theta_max 26.01
_cell_measurement_theta_min 2.32
_cell_volume 1490(3)
_computing_cell_refinement 'SAINT (Bruker, 2005)'
_computing_data_collection 'APEX2 (Bruker, 2005)'
_computing_data_reduction SAINT
_computing_molecular_graphics SHELXTL
_computing_publication_material SHELXTL
_computing_structure_refinement 'SHELXL-2014/7 (Sheldrick, 2014)'
_computing_structure_solution 'SHELXL-2014/7 (Sheldrick, 2014)'
_diffrn_ambient_temperature 296(2)
_diffrn_measured_fraction_theta_full 0.969
_diffrn_measured_fraction_theta_max 0.956
_diffrn_measurement_device_type 'Bruker Apex2 CCD'
_diffrn_measurement_method '\w scans'
_diffrn_radiation_type MoK\a
_diffrn_radiation_wavelength 0.71073
_diffrn_reflns_av_R_equivalents 0.0542
_diffrn_reflns_av_unetI/netI 0.0651
_diffrn_reflns_Laue_measured_fraction_full 0.969
_diffrn_reflns_Laue_measured_fraction_max 0.956
_diffrn_reflns_limit_h_max 12
_diffrn_reflns_limit_h_min -13
_diffrn_reflns_limit_k_max 15
_diffrn_reflns_limit_k_min -14
_diffrn_reflns_limit_l_max 15
_diffrn_reflns_limit_l_min -15
_diffrn_reflns_number 10455
_diffrn_reflns_point_group_measured_fraction_full 0.969
_diffrn_reflns_point_group_measured_fraction_max 0.956
_diffrn_reflns_theta_full 25.242
_diffrn_reflns_theta_max 25.495
_diffrn_reflns_theta_min 1.870
_exptl_absorpt_coefficient_mu 2.789
_exptl_absorpt_correction_T_max 0.7307
_exptl_absorpt_correction_T_min 0.6797
_exptl_absorpt_correction_type multi-scan
_exptl_absorpt_process_details '(SADABS; Sheldrick, 2003)'
_exptl_crystal_colour yellow
_exptl_crystal_density_diffrn 2.142
_exptl_crystal_description Block
_exptl_crystal_F_000 952
_exptl_crystal_size_max 0.150
_exptl_crystal_size_mid 0.130
_exptl_crystal_size_min 0.120
_refine_diff_density_max 1.356
_refine_diff_density_min -0.599
_refine_diff_density_rms 0.118
_refine_ls_extinction_method none
_refine_ls_goodness_of_fit_ref 1.070
_refine_ls_hydrogen_treatment mixed
_refine_ls_matrix_type full
_refine_ls_number_parameters 427
_refine_ls_number_reflns 5292
_refine_ls_number_restraints 48
_refine_ls_restrained_S_all 1.103
_refine_ls_R_factor_all 0.0690
_refine_ls_R_factor_gt 0.0475
_refine_ls_shift/su_max 0.001
_refine_ls_shift/su_mean 0.000
_refine_ls_structure_factor_coef Fsqd
_refine_ls_weighting_details 'w=1/[\s^2^(Fo^2^)+(0.0734P)^2^] where P=(Fo^2^+2Fc^2^)/3'
_refine_ls_weighting_scheme calc
_refine_ls_wR_factor_gt 0.1273
_refine_ls_wR_factor_ref 0.1382
_reflns_Friedel_coverage 0.000
_reflns_number_gt 3884
_reflns_number_total 5292
_reflns_threshold_expression 'I > 2\s(I)'
_cod_data_source_file c8ra02694g2.cif
_cod_data_source_block a01_CCDC1
_cod_database_code 7230720
_shelx_shelxl_version_number 2014/7
_shelx_space_group_comment
;
The symmetry employed for this shelxl refinement is uniquely defined
by the following loop, which should always be used as a source of
symmetry information in preference to the above space-group names.
They are only intended as comments.
;
_shelx_estimated_absorpt_t_min 0.680
_shelx_estimated_absorpt_t_max 0.731
_exptl_absorpt_special_details
;
SADABS (Sheldrick, 2003) 
was used for absorption correction. R(int) was 0.0927 before and 
0.0536 after correction.
;

loop_
_space_group_symop_operation_xyz
'x, y, z'
'-x, -y, -z'

loop_
_atom_site_label
_atom_site_type_symbol
_atom_site_fract_x
_atom_site_fract_y
_atom_site_fract_z
_atom_site_U_iso_or_equiv
_atom_site_adp_type
_atom_site_occupancy
_atom_site_site_symmetry_order
_atom_site_calc_flag
_atom_site_refinement_flags_posn
_atom_site_refinement_flags_adp
_atom_site_refinement_flags_occupancy
Zn1 Zn 0.0000 0.0000 0.0000 0.0283(2) Uani 1 2 d S . P
Zn2 Zn -0.00643(6) -0.34679(6) -0.15131(5) 0.03499(19) Uani 1 1 d . . .
V1 V -0.55594(8) -1.00978(8) -0.62456(7) 0.0285(2) Uani 1 1 d . . .
V2 V -0.28016(8) -1.05782(9) -0.57942(8) 0.0322(2) Uani 1 1 d . . .
V3 V -0.69296(8) -1.21713(9) -0.55556(7) 0.0326(2) Uani 1 1 d . . .
V4 V -0.57608(10) -0.73765(9) -0.48106(8) 0.0390(3) Uani 1 1 d . . .
V5 V -0.52682(9) -1.28110(9) -0.75272(8) 0.0401(3) Uani 1 1 d . . .
O1 O -0.4902(3) -1.1182(3) -0.5571(3) 0.0266(8) Uani 1 1 d . . .
O2 O -0.3691(3) -0.9420(3) -0.6053(3) 0.0297(8) Uani 1 1 d . . .
O3 O -0.7166(3) -1.0756(3) -0.5834(3) 0.0305(8) Uani 1 1 d . . .
O4 O -0.5304(3) -0.6386(3) -0.3216(3) 0.0414(9) Uani 1 1 d . . .
O5 O -0.5794(3) -1.1375(4) -0.7614(3) 0.0368(9) Uani 1 1 d . . .
O6 O -0.6932(3) -1.3126(3) -0.7110(3) 0.0383(9) Uani 1 1 d . . .
O7 O -0.6007(3) -1.2949(4) -0.5045(3) 0.0403(9) Uani 1 1 d . . .
O8 O -0.3561(3) -1.1855(4) -0.7329(3) 0.0380(9) Uani 1 1 d . . .
O9 O -0.6027(3) -0.8988(3) -0.6442(3) 0.0361(9) Uani 1 1 d . . .
O10 O -0.2642(3) -1.1671(3) -0.5272(3) 0.0369(9) Uani 1 1 d . . .
O11 O -0.1359(3) -0.9998(4) -0.5907(3) 0.0457(10) Uani 1 1 d . . .
O12 O -0.8399(4) -1.2711(4) -0.5427(3) 0.0480(10) Uani 1 1 d . . .
O13 O -0.5587(4) -1.3884(4) -0.8891(3) 0.0583(12) Uani 1 1 d . . .
O14 O -0.6260(4) -0.6494(4) -0.5227(4) 0.0515(11) Uani 1 1 d . . .
C1 C -0.2936(5) -0.1647(6) -0.1474(5) 0.0428(14) Uani 1 1 d . . .
H1A H -0.3218 -0.0931 -0.1229 0.051 Uiso 1 1 calc R U .
C2 C -0.2913(5) -0.3588(6) -0.2333(5) 0.0429(14) Uani 1 1 d . . .
H2A H -0.3179 -0.4470 -0.2791 0.051 Uiso 1 1 calc R U .
C3 C 0.1998(5) -0.2146(6) -0.2480(5) 0.0400(13) Uani 1 1 d . . .
H3A H 0.2185 -0.2894 -0.2959 0.048 Uiso 1 1 calc R U .
C4 C 0.2014(5) -0.0203(5) -0.1624(4) 0.0369(13) Uani 1 1 d . . .
H4A H 0.2215 0.0655 -0.1399 0.044 Uiso 1 1 calc R U .
C5 C 0.0835(5) -0.0540(5) 0.2034(4) 0.0372(13) Uani 1 1 d . . .
H5A H 0.0909 0.0284 0.2611 0.045 Uiso 1 1 calc R U .
C6 C 0.0918(5) -0.2466(5) 0.1162(5) 0.0394(14) Uani 1 1 d . . .
H6A H 0.1062 -0.3225 0.1027 0.047 Uiso 1 1 calc R U .
C7 C 0.1190(11) -0.5648(11) -0.2557(9) 0.115(4) Uani 1 1 d . . .
H7A H 0.0450 -0.6245 -0.3120 0.138 Uiso 1 1 calc R U .
C8 C 0.3239(11) -0.4674(11) -0.1536(10) 0.118(4) Uani 1 1 d D U .
H8A H 0.4128 -0.4489 -0.1279 0.142 Uiso 1 1 calc R U .
N1 N -0.1746(4) -0.1629(4) -0.1158(4) 0.0321(10) Uani 1 1 d . . .
N2 N -0.1727(4) -0.2886(4) -0.1722(4) 0.0340(10) Uani 1 1 d . . .
N3 N -0.3688(4) -0.2849(5) -0.2202(4) 0.0450(12) Uani 1 1 d . . .
H3B H -0.4501 -0.3095 -0.2519 0.054 Uiso 1 1 calc R U .
N4 N 0.2523(4) -0.1031(4) -0.2421(4) 0.0383(11) Uani 1 1 d . . .
H4B H 0.3074 -0.0874 -0.2813 0.046 Uiso 1 1 calc R U .
N5 N 0.1198(4) -0.0763(4) -0.1206(4) 0.0337(10) Uani 1 1 d . . .
N6 N 0.1174(4) -0.2039(4) -0.1763(4) 0.0325(10) Uani 1 1 d . . .
N7 N 0.1137(4) -0.1421(4) 0.2232(4) 0.0391(11) Uani 1 1 d . . .
H7B H 0.1413 -0.1339 0.2900 0.047 Uiso 1 1 calc R U .
N8 N 0.0472(4) -0.2252(4) 0.0346(3) 0.0302(10) Uani 1 1 d . . .
N9 N 0.0420(4) -0.1009(4) 0.0906(3) 0.0314(10) Uani 1 1 d . . .
N10 N 0.2380(10) -0.5833(10) -0.2409(8) 0.128(4) Uani 1 1 d D . .
H10A H 0.2563 -0.6535 -0.2786 0.153 Uiso 1 1 calc R U .
N11 N 0.1280(7) -0.4451(6) -0.1743(6) 0.0686(17) Uani 1 1 d . U .
N12 N 0.2498(9) -0.3868(8) -0.1138(7) 0.104(3) Uani 1 1 d D U .
O1W O -0.0647(6) -0.4538(5) -0.3528(5) 0.0967(19) Uani 1 1 d D . .
H1WA H -0.028(6) -0.504(2) -0.342(7) 0.145 Uiso 1 1 d D U .
H1WB H -0.118(7) -0.507(2) -0.419(4) 0.145 Uiso 1 1 d D U .
O2W O -0.1325(4) -0.4796(3) -0.1101(3) 0.0492(11) Uani 1 1 d D . .
H2WA H -0.1133 -0.5200 -0.1757 0.074 Uiso 1 1 d DR U .
H2WB H -0.1957 -0.5262 -0.1010 0.074 Uiso 1 1 d DR U .
O3W O 0.0711(5) 0.2486(6) 0.4222(5) 0.108(2) Uani 1 1 d D U .
H3WA H 0.0956 0.2162 0.4610 0.162 Uiso 1 1 d DR U .
H3WB H 0.0865 0.3292 0.4595 0.162 Uiso 1 1 d DR U .
O4W O 0.4061(8) 0.9076(8) 0.0308(6) 0.170(4) Uani 1 1 d D . .
H4WA H 0.4402 0.9246 0.1031 0.255 Uiso 1 1 d DR U .
H4WB H 0.3790 0.8328 0.0301 0.255 Uiso 1 1 d DR U .
O5W O 0.6220(3) 0.3936(4) 0.3576(3) 0.0469(10) Uani 1 1 d D . .
H5WA H 0.6163 0.3600 0.4006 0.070 Uiso 1 1 d DR U .
H5WB H 0.6092 0.4656 0.3902 0.070 Uiso 1 1 d DR U .
O6W O -0.2913(6) -0.3277(6) 0.0405(5) 0.124(3) Uani 1 1 d D U .
H6WA H -0.2088 -0.3198 0.0513 0.186 Uiso 1 1 d DR U .
H6WB H -0.3165 -0.4055 -0.0159 0.186 Uiso 1 1 d DR U .

loop_
_atom_site_aniso_label
_atom_site_aniso_U_11
_atom_site_aniso_U_22
_atom_site_aniso_U_33
_atom_site_aniso_U_23
_atom_site_aniso_U_13
_atom_site_aniso_U_12
Zn1 0.0388(5) 0.0272(5) 0.0230(4) 0.0139(4) 0.0094(4) 0.0134(4)
Zn2 0.0460(4) 0.0271(4) 0.0328(4) 0.0143(3) 0.0107(3) 0.0132(3)
V1 0.0300(5) 0.0367(5) 0.0198(4) 0.0152(4) 0.0045(4) 0.0097(4)
V2 0.0316(5) 0.0371(5) 0.0295(5) 0.0166(4) 0.0090(4) 0.0120(4)
V3 0.0321(5) 0.0313(5) 0.0303(5) 0.0147(4) 0.0053(4) 0.0045(4)
V4 0.0463(6) 0.0389(6) 0.0404(6) 0.0234(5) 0.0119(5) 0.0187(5)
V5 0.0429(6) 0.0405(6) 0.0251(5) 0.0072(4) 0.0057(4) 0.0130(5)
O1 0.0281(18) 0.032(2) 0.0214(17) 0.0152(15) 0.0063(14) 0.0075(15)
O2 0.0320(18) 0.032(2) 0.0250(18) 0.0161(16) 0.0051(15) 0.0052(16)
O3 0.0304(18) 0.034(2) 0.0246(18) 0.0139(16) 0.0019(15) 0.0091(16)
O4 0.046(2) 0.034(2) 0.041(2) 0.0134(18) 0.0113(18) 0.0164(18)
O5 0.040(2) 0.047(2) 0.0198(18) 0.0132(17) 0.0060(16) 0.0134(18)
O6 0.041(2) 0.031(2) 0.031(2) 0.0090(17) 0.0037(17) 0.0060(17)
O7 0.044(2) 0.040(2) 0.046(2) 0.028(2) 0.0123(18) 0.0129(18)
O8 0.043(2) 0.044(2) 0.0261(19) 0.0141(17) 0.0148(16) 0.0170(18)
O9 0.042(2) 0.043(2) 0.0277(19) 0.0202(18) 0.0059(16) 0.0153(18)
O10 0.037(2) 0.043(2) 0.040(2) 0.0237(19) 0.0146(17) 0.0195(18)
O11 0.038(2) 0.054(3) 0.047(2) 0.026(2) 0.0145(19) 0.013(2)
O12 0.040(2) 0.047(2) 0.052(3) 0.024(2) 0.0109(19) 0.0054(19)
O13 0.063(3) 0.054(3) 0.033(2) 0.002(2) 0.007(2) 0.018(2)
O14 0.064(3) 0.048(3) 0.060(3) 0.035(2) 0.019(2) 0.030(2)
C1 0.042(3) 0.046(4) 0.042(3) 0.024(3) 0.006(3) 0.012(3)
C2 0.046(3) 0.039(3) 0.040(3) 0.021(3) 0.002(3) 0.005(3)
C3 0.051(3) 0.042(3) 0.035(3) 0.021(3) 0.017(3) 0.020(3)
C4 0.051(3) 0.037(3) 0.033(3) 0.023(3) 0.020(3) 0.015(3)
C5 0.050(3) 0.035(3) 0.026(3) 0.015(2) 0.006(2) 0.014(3)
C6 0.051(3) 0.037(3) 0.041(3) 0.027(3) 0.004(3) 0.017(3)
C7 0.131(9) 0.118(9) 0.113(8) 0.049(7) 0.041(7) 0.082(8)
C8 0.142(7) 0.128(7) 0.125(7) 0.076(6) 0.030(6) 0.082(6)
N1 0.038(2) 0.033(3) 0.029(2) 0.017(2) 0.0080(19) 0.012(2)
N2 0.041(3) 0.030(3) 0.029(2) 0.015(2) 0.004(2) 0.008(2)
N3 0.033(3) 0.055(3) 0.047(3) 0.029(3) 0.001(2) 0.007(2)
N4 0.044(3) 0.049(3) 0.036(3) 0.028(2) 0.022(2) 0.018(2)
N5 0.044(3) 0.029(2) 0.034(2) 0.019(2) 0.014(2) 0.013(2)
N6 0.040(3) 0.032(3) 0.029(2) 0.015(2) 0.012(2) 0.015(2)
N7 0.046(3) 0.042(3) 0.029(2) 0.021(2) -0.005(2) 0.009(2)
N8 0.038(2) 0.025(2) 0.027(2) 0.0129(19) 0.0025(19) 0.0121(19)
N9 0.045(3) 0.029(2) 0.023(2) 0.0138(19) 0.0065(19) 0.015(2)
N10 0.181(9) 0.162(9) 0.122(8) 0.089(7) 0.076(7) 0.138(8)
N11 0.083(4) 0.071(4) 0.081(4) 0.042(4) 0.042(4) 0.056(4)
N12 0.129(6) 0.128(7) 0.107(6) 0.079(6) 0.043(5) 0.078(6)
O1W 0.104(5) 0.046(3) 0.083(4) -0.007(3) 0.028(3) 0.007(3)
O2W 0.057(3) 0.037(2) 0.047(2) 0.025(2) 0.007(2) -0.003(2)
O3W 0.062(3) 0.153(6) 0.079(4) 0.034(4) 0.010(3) 0.033(4)
O4W 0.226(9) 0.216(10) 0.096(5) 0.080(6) 0.013(6) 0.115(8)
O5W 0.047(2) 0.053(3) 0.056(3) 0.034(2) 0.020(2) 0.023(2)
O6W 0.134(5) 0.093(5) 0.092(4) 0.013(4) 0.068(4) 0.004(4)

loop_
_atom_type_symbol
_atom_type_description
_atom_type_scat_dispersion_real
_atom_type_scat_dispersion_imag
_atom_type_scat_source
C C 0.0033 0.0016 'International Tables Vol C Tables 4.2.6.8 and 6.1.1.4'
H H 0.0000 0.0000 'International Tables Vol C Tables 4.2.6.8 and 6.1.1.4'
N N 0.0061 0.0033 'International Tables Vol C Tables 4.2.6.8 and 6.1.1.4'
O O 0.0106 0.0060 'International Tables Vol C Tables 4.2.6.8 and 6.1.1.4'
V V 0.3005 0.5294 'International Tables Vol C Tables 4.2.6.8 and 6.1.1.4'
Zn Zn 0.2839 1.4301 'International Tables Vol C Tables 4.2.6.8 and 6.1.1.4'

loop_
_geom_angle_atom_site_label_1
_geom_angle_atom_site_label_2
_geom_angle_atom_site_label_3
_geom_angle
_geom_angle_site_symmetry_1
_geom_angle_site_symmetry_3
N5 Zn1 N5 180.0 . 2
N5 Zn1 N9 91.23(17) . .
N5 Zn1 N9 88.77(17) 2 .
N5 Zn1 N9 88.77(17) . 2
N5 Zn1 N9 91.23(17) 2 2
N9 Zn1 N9 180.0 . 2
N5 Zn1 N1 91.55(18) . .
N5 Zn1 N1 88.45(18) 2 .
N9 Zn1 N1 90.25(17) . .
N9 Zn1 N1 89.75(17) 2 .
N5 Zn1 N1 88.45(18) . 2
N5 Zn1 N1 91.54(18) 2 2
N9 Zn1 N1 89.75(17) . 2
N9 Zn1 N1 90.25(17) 2 2
N1 Zn1 N1 180.0 . 2
N11 Zn2 N2 164.5(2) . .
N11 Zn2 N6 93.2(2) . .
N2 Zn2 N6 92.05(18) . .
N11 Zn2 N8 99.6(2) . .
N2 Zn2 N8 94.94(16) . .
N6 Zn2 N8 90.87(17) . .
N11 Zn2 O2W 89.2(2) . .
N2 Zn2 O2W 86.74(17) . .
N6 Zn2 O2W 174.89(15) . .
N8 Zn2 O2W 84.30(17) . .
N11 Zn2 O1W 85.7(2) . .
N2 Zn2 O1W 80.38(19) . .
N6 Zn2 O1W 83.3(2) . .
N8 Zn2 O1W 172.33(18) . .
O2W Zn2 O1W 101.40(19) . .
N11 Zn2 H2WA 76.4 . .
N2 Zn2 H2WA 94.6 . .
N6 Zn2 H2WA 162.4 . .
N8 Zn2 H2WA 104.8 . .
O2W Zn2 H2WA 22.7 . .
O1W Zn2 H2WA 81.8 . .
O9 V1 O5 106.16(19) . .
O9 V1 O2 98.38(17) . .
O5 V1 O2 96.13(16) . .
O9 V1 O3 96.94(17) . .
O5 V1 O3 97.30(17) . .
O2 V1 O3 155.92(13) . .
O9 V1 O1 88.37(16) . 2_434
O5 V1 O1 165.47(15) . 2_434
O2 V1 O1 81.17(13) . 2_434
O3 V1 O1 80.82(14) . 2_434
O9 V1 O1 166.57(15) . .
O5 V1 O1 87.25(18) . .
O2 V1 O1 80.60(14) . .
O3 V1 O1 80.19(15) . .
O1 V1 O1 78.23(17) 2_434 .
O9 V1 V4 39.70(13) . .
O5 V1 V4 145.86(12) . .
O2 V1 V4 90.54(12) . .
O3 V1 V4 89.47(12) . .
O1 V1 V4 48.67(9) 2_434 .
O1 V1 V4 126.89(12) . .
O9 V1 V5 144.22(13) . .
O5 V1 V5 38.06(12) . .
O2 V1 V5 88.32(12) . .
O3 V1 V5 90.03(12) . .
O1 V1 V5 127.41(9) 2_434 .
O1 V1 V5 49.20(12) . .
V4 V1 V5 176.07(3) . .
O11 V2 O10 104.93(18) . .
O11 V2 O8 102.03(19) . .
O10 V2 O8 94.66(19) . .
O11 V2 O3 100.90(18) . 2_434
O10 V2 O3 91.01(18) . 2_434
O8 V2 O3 154.05(15) . 2_434
O11 V2 O2 99.05(19) . .
O10 V2 O2 154.30(15) . .
O8 V2 O2 89.18(17) . .
O3 V2 O2 75.33(15) 2_434 .
O11 V2 O1 173.30(17) . .
O10 V2 O1 80.66(14) . .
O8 V2 O1 80.95(15) . .
O3 V2 O1 75.02(13) 2_434 .
O2 V2 O1 74.87(14) . .
O12 V3 O6 104.84(19) . .
O12 V3 O7 102.9(2) . .
O6 V3 O7 96.24(18) . .
O12 V3 O3 99.17(18) . .
O6 V3 O3 89.54(17) . .
O7 V3 O3 154.91(16) . .
O12 V3 O2 97.96(18) . 2_434
O6 V3 O2 154.44(16) . 2_434
O7 V3 O2 89.71(18) . 2_434
O3 V3 O2 75.39(16) . 2_434
O12 V3 O1 172.88(18) . .
O6 V3 O1 80.79(14) . .
O7 V3 O1 80.57(16) . .
O3 V3 O1 76.28(14) . .
O2 V3 O1 75.69(14) 2_434 .
O14 V4 O4 103.7(2) . .
O14 V4 O10 100.7(2) . 2_434
O4 V4 O10 91.64(17) . 2_434
O14 V4 O7 102.2(2) . 2_434
O4 V4 O7 91.98(17) . 2_434
O10 V4 O7 155.19(16) 2_434 2_434
O14 V4 O9 99.5(2) . .
O4 V4 O9 156.80(15) . .
O10 V4 O9 84.07(16) 2_434 .
O7 V4 O9 82.99(16) 2_434 .
O14 V4 O1 173.64(18) . 2_434
O4 V4 O1 82.63(16) . 2_434
O10 V4 O1 78.71(15) 2_434 2_434
O7 V4 O1 77.43(14) 2_434 2_434
O9 V4 O1 74.17(15) . 2_434
O14 V4 V5 137.25(16) . 2_434
O4 V4 V5 33.55(13) . 2_434
O10 V4 V5 84.00(12) 2_434 2_434
O7 V4 V5 85.55(12) 2_434 2_434
O9 V4 V5 123.26(13) . 2_434
O1 V4 V5 49.11(8) 2_434 2_434
O14 V4 V1 130.72(18) . .
O4 V4 V1 125.55(12) . .
O10 V4 V1 79.79(14) 2_434 .
O7 V4 V1 78.15(12) 2_434 .
O9 V4 V1 31.25(9) . .
O1 V4 V1 42.92(11) 2_434 .
V5 V4 V1 92.02(7) 2_434 .
O13 V5 O4 102.6(2) . 2_434
O13 V5 O8 101.9(2) . .
O4 V5 O8 91.72(18) 2_434 .
O13 V5 O6 102.0(2) . .
O4 V5 O6 89.98(17) 2_434 .
O8 V5 O6 155.03(16) . .
O13 V5 O5 101.7(2) . .
O4 V5 O5 155.65(15) 2_434 .
O8 V5 O5 85.22(18) . .
O6 V5 O5 83.06(16) . .
O13 V5 O1 176.06(18) . .
O4 V5 O1 81.08(17) 2_434 .
O8 V5 O1 79.29(14) . .
O6 V5 O1 76.38(14) . .
O5 V5 O1 74.61(14) . .
O13 V5 V4 135.43(18) . 2_434
O4 V5 V4 32.86(12) 2_434 2_434
O8 V5 V4 84.48(12) . 2_434
O6 V5 V4 83.53(12) . 2_434
O5 V5 V4 122.86(10) . 2_434
O1 V5 V4 48.24(11) . 2_434
O13 V5 V1 132.66(16) . .
O4 V5 V1 124.73(14) 2_434 .
O8 V5 V1 80.43(14) . .
O6 V5 V1 78.18(12) . .
O5 V5 V1 30.97(11) . .
O1 V5 V1 43.65(8) . .
V4 V5 V1 91.89(6) 2_434 .
V1 O1 V1 101.77(17) 2_434 .
V1 O1 V3 93.83(13) 2_434 .
V1 O1 V3 93.68(14) . .
V1 O1 V2 93.59(12) 2_434 .
V1 O1 V2 93.41(13) . .
V3 O1 V2 168.48(17) . .
V1 O1 V4 88.41(13) 2_434 2_434
V1 O1 V4 169.79(16) . 2_434
V3 O1 V4 86.30(13) . 2_434
V2 O1 V4 85.12(12) . 2_434
V1 O1 V5 171.00(16) 2_434 .
V1 O1 V5 87.15(14) . .
V3 O1 V5 86.70(12) . .
V2 O1 V5 84.60(11) . .
V4 O1 V5 82.65(14) 2_434 .
V1 O2 V3 106.36(16) . 2_434
V1 O2 V2 108.50(17) . .
V3 O2 V2 100.55(16) 2_434 .
V1 O3 V2 107.49(17) . 2_434
V1 O3 V3 106.99(16) . .
V2 O3 V3 101.58(17) 2_434 .
V4 O4 V5 113.6(2) . 2_434
V1 O5 V5 110.97(18) . .
V3 O6 V5 115.02(18) . .
V3 O7 V4 114.22(19) . 2_434
V2 O8 V5 114.21(18) . .
V1 O9 V4 109.05(18) . .
V2 O10 V4 114.44(19) . 2_434
N1 C1 N3 110.3(5) . .
N1 C1 H1A 124.9 . .
N3 C1 H1A 124.9 . .
N2 C2 N3 110.3(5) . .
N2 C2 H2A 124.9 . .
N3 C2 H2A 124.9 . .
N6 C3 N4 110.6(5) . .
N6 C3 H3A 124.7 . .
N4 C3 H3A 124.7 . .
N5 C4 N4 111.0(5) . .
N5 C4 H4A 124.5 . .
N4 C4 H4A 124.5 . .
N9 C5 N7 110.3(5) . .
N9 C5 H5A 124.9 . .
N7 C5 H5A 124.9 . .
N8 C6 N7 110.1(5) . .
N8 C6 H6A 125.0 . .
N7 C6 H6A 125.0 . .
N11 C7 N10 108.0(10) . .
N11 C7 H7A 126.0 . .
N10 C7 H7A 126.0 . .
N12 C8 N10 105.4(9) . .
N12 C8 H8A 127.3 . .
N10 C8 H8A 127.3 . .
C1 N1 N2 106.8(4) . .
C1 N1 Zn1 130.1(4) . .
N2 N1 Zn1 123.0(3) . .
C2 N2 N1 106.6(4) . .
C2 N2 Zn2 129.0(4) . .
N1 N2 Zn2 124.3(3) . .
C1 N3 C2 106.0(5) . .
C1 N3 H3B 127.0 . .
C2 N3 H3B 127.0 . .
C3 N4 C4 105.8(5) . .
C3 N4 H4B 127.1 . .
C4 N4 H4B 127.1 . .
C4 N5 N6 106.6(4) . .
C4 N5 Zn1 129.0(4) . .
N6 N5 Zn1 124.3(3) . .
C3 N6 N5 106.0(4) . .
C3 N6 Zn2 129.6(4) . .
N5 N6 Zn2 124.3(3) . .
C5 N7 C6 105.8(4) . .
C5 N7 H7B 127.1 . .
C6 N7 H7B 127.1 . .
C6 N8 N9 106.9(4) . .
C6 N8 Zn2 129.9(4) . .
N9 N8 Zn2 123.2(3) . .
C5 N9 N8 107.0(4) . .
C5 N9 Zn1 128.1(4) . .
N8 N9 Zn1 124.4(3) . .
C7 N10 C8 107.4(9) . .
C7 N10 H10A 126.3 . .
C8 N10 H10A 126.3 . .
N12 N11 C7 108.7(7) . .
N12 N11 Zn2 121.0(6) . .
C7 N11 Zn2 129.8(7) . .
N11 N12 C8 110.3(9) . .
Zn2 O1W H1WA 80(5) . .
Zn2 O1W H1WB 153(6) . .
H1WA O1W H1WB 100(3) . .
Zn2 O2W H2WA 70.1 . .
Zn2 O2W H2WB 165.8 . .
H2WA O2W H2WB 110.9 . .
H3WA O3W H3WB 116.1 . .
H4WA O4W H4WB 74.7 . .
H5WA O5W H5WB 112.3 . .
H6WA O6W H6WB 96.8 . .

loop_
_geom_bond_atom_site_label_1
_geom_bond_atom_site_label_2
_geom_bond_distance
_geom_bond_site_symmetry_2
Zn1 N5 2.133(5) .
Zn1 N5 2.133(5) 2
Zn1 N9 2.193(4) .
Zn1 N9 2.193(4) 2
Zn1 N1 2.217(5) .
Zn1 N1 2.217(5) 2
Zn2 N11 2.059(6) .
Zn2 N2 2.130(5) .
Zn2 N6 2.135(5) .
Zn2 N8 2.138(5) .
Zn2 O2W 2.184(4) .
Zn2 O1W 2.303(6) .
Zn2 H2WA 2.0559 .
V1 O9 1.696(4) .
V1 O5 1.710(4) .
V1 O2 1.940(4) .
V1 O3 1.961(4) .
V1 O1 2.105(4) 2_434
V1 O1 2.145(3) .
V1 V4 3.090(4) .
V1 V5 3.103(4) .
V2 O11 1.603(4) .
V2 O10 1.824(4) .
V2 O8 1.859(4) .
V2 O3 2.021(4) 2_434
V2 O2 2.044(4) .
V2 O1 2.297(4) .
V3 O12 1.623(4) .
V3 O6 1.828(4) .
V3 O7 1.829(4) .
V3 O3 2.028(4) .
V3 O2 2.035(4) 2_434
V3 O1 2.250(4) .
V4 O14 1.612(4) .
V4 O4 1.827(4) .
V4 O10 1.890(4) 2_434
V4 O7 1.895(4) 2_434
V4 O9 2.088(4) .
V4 O1 2.321(4) 2_434
V4 V5 3.086(4) 2_434
V5 O13 1.612(4) .
V5 O4 1.861(4) 2_434
V5 O8 1.868(4) .
V5 O6 1.919(4) .
V5 O5 2.049(4) .
V5 O1 2.352(4) .
V5 V4 3.086(4) 2_434
O1 V1 2.105(4) 2_434
O1 V4 2.321(4) 2_434
O2 V3 2.035(4) 2_434
O3 V2 2.021(4) 2_434
O4 V5 1.861(4) 2_434
O7 V4 1.894(4) 2_434
O10 V4 1.890(4) 2_434
C1 N1 1.311(7) .
C1 N3 1.343(7) .
C1 H1A 0.9300 .
C2 N2 1.312(6) .
C2 N3 1.345(7) .
C2 H2A 0.9300 .
C3 N6 1.326(6) .
C3 N4 1.335(7) .
C3 H3A 0.9300 .
C4 N5 1.305(6) .
C4 N4 1.344(7) .
C4 H4A 0.9300 .
C5 N9 1.314(6) .
C5 N7 1.342(6) .
C5 H5A 0.9300 .
C6 N8 1.310(6) .
C6 N7 1.356(7) .
C6 H6A 0.9300 .
C7 N11 1.346(11) .
C7 N10 1.371(11) .
C7 H7A 0.9300 .
C8 N12 1.365(10) .
C8 N10 1.394(11) .
C8 H8A 0.9300 .
N1 N2 1.392(6) .
N3 H3B 0.8600 .
N4 H4B 0.8600 .
N5 N6 1.399(6) .
N7 H7B 0.8600 .
N8 N9 1.388(6) .
N10 H10A 0.8600 .
N11 N12 1.324(9) .
O1W H1WA 0.862(10) .
O1W H1WB 0.860(10) .
O2W H2WA 0.8437 .
O2W H2WB 0.8405 .
O3W H3WA 0.8475 .
O3W H3WB 0.8535 .
O4W H4WA 0.9030 .
O4W H4WB 0.9044 .
O5W H5WA 0.8455 .
O5W H5WB 0.8453 .
O6W H6WA 0.8651 .
O6W H6WB 0.8619 .
